data_7711707
loop_
_publ_author_name
'Valentine, Andrew James'
'Geer, Ana M.'
'Blundell, Toby'
'Tovey, Will'
'Cliffe, Matthew'
'Davies, Edward Stephen'
'Argent, Stephen'
'Lewis, William'
'McMaster, Jonathan'
'Taylor, Laurence John'
'Reta, Daniel'
'Kays, Deborah Lorraine'

_publ_section_title
;
 Slow magnetic relaxation in Fe(II) m-terphenyl complexes
;
_journal_name_full 'Dalton Transactions'
_journal_paper_doi 10.1039/D2DT03531F
_journal_year 2022
_chemical_formula_moiety 'C52 H58 Fe'
_chemical_formula_sum 'C52 H58 Fe'
_chemical_formula_weight 738.83
_space_group_crystal_system monoclinic
_space_group_IT_number 14
_space_group_name_Hall '-P 2ybc'
_space_group_name_H-M_alt 'P 1 21/c 1'
_atom_sites_solution_hydrogens geom
_atom_sites_solution_primary dual
_atom_sites_solution_secondary difmap
_audit_creation_date 2022-06-22
_audit_creation_method
;
Olex2 1.3
(compiled 2020.11.12 svn.r5f609507 for OlexSys, GUI svn.r6408)
;
_audit_update_record
;
2022-07-07 deposited with the CCDC.	2022-11-08 downloaded from the CCDC.
;
_cell_angle_alpha 90
_cell_angle_beta 96.822(8)
_cell_angle_gamma 90
_cell_formula_units_Z 4
_cell_length_a 12.9745(14)
_cell_length_b 16.9307(18)
_cell_length_c 20.1943(15)
_cell_measurement_reflns_used 6211
_cell_measurement_temperature 120(2)
_cell_measurement_theta_max 75.2590
_cell_measurement_theta_min 4.2620
_cell_volume 4404.6(7)
_computing_cell_refinement 'CrysAlisPro 1.171.38.41n (Rigaku OD, 2015)'
_computing_data_collection 'CrysAlisPro 1.171.38.41n (Rigaku OD, 2015)'
_computing_data_reduction 'CrysAlisPro 1.171.38.41n (Rigaku OD, 2015)'
_computing_molecular_graphics 'Olex2 1.3 (Dolomanov et al., 2009)'
_computing_publication_material 'Olex2 1.3 (Dolomanov et al., 2009)'
_computing_structure_refinement 'SHELXL 2018/3 (Sheldrick, 2015)'
_computing_structure_solution 'SHELXT 2018/2 (Sheldrick, 2018)'
_diffrn_ambient_environment 'N2 gas'
_diffrn_ambient_temperature 120(2)
_diffrn_crystal_treatment 'flash frozen in gaseous N2'
_diffrn_detector 'Hybrid Pixel Array Detector'
_diffrn_detector_type 'PILATUS3 R 200K Hybrid Pixel Array Detector'
_diffrn_measured_fraction_theta_full 0.972
_diffrn_measured_fraction_theta_max 0.972
_diffrn_measurement_details
;
List of Runs (angles in degrees, time in seconds):

  # Type    Start    End  Width  t~exp~   \w     \q     \k     \f   Frames
#--------------------------------------------------------------------------
  1  \w    -83.00  23.00   1.00   20.00    --    0.00 -38.00 150.00  106
  2  \w    -32.00  27.00   1.00   20.00    --    0.00 -82.00  30.00   59
  3  \w    -33.00  31.00   1.00   20.00    --    0.00 -82.00 -90.00   64
  4  \w    -43.00   9.00   1.00   20.00    --    0.00 -77.00  90.00   52
  5  \w     78.00 133.00   1.00   80.00    --   99.90 -82.00-120.00   55
  6  \w     11.00 122.00   1.00   80.00    --   99.90 -82.00 -30.00  111
  7  \w    148.00 182.00   1.00   80.00    --   99.90   0.00-180.00   34
  8  \w     74.00 110.00   1.00   80.00    --   99.90 -77.00 120.00   36
  9  \w     91.00 118.00   1.00   80.00    --   99.90 -82.00  30.00   27
 10  \w     10.00  68.00   1.00   80.00    --   99.90 -30.00 -60.00   58
 11  \w     41.00  67.00   1.00   80.00    --   99.90 -82.00 -60.00   26
 12  \w     10.00  69.00   1.00   80.00    --   99.90 -30.00-180.00   59
 13  \w    127.00 189.00   1.00   80.00    --   99.90  15.00 -90.00   62
 14  \w     27.00  53.00   1.00   80.00    --   99.90 -45.00 120.00   26
 15  \w     31.00 115.00   1.00   80.00    --   99.90 -82.00   0.00   84
 16  \w     23.00  49.00   1.00   80.00    --   99.90 -77.00 120.00   26
 17  \w     11.00 114.00   1.00   80.00    --   99.90 -82.00-180.00  103
 18  \w    100.00 126.00   1.00   80.00    --   99.90 -77.00-120.00   26
 19  \w     40.00 118.00   1.00   80.00    --   99.90 -82.00-150.00   78
 20  \w     71.00  97.00   1.00   80.00    --   99.90 -82.00  90.00   26
 21  \w     10.00 121.00   1.00   80.00    --   99.90 -82.00 -90.00  111
 22  \w     10.00 117.00   1.00   80.00    --   99.90 -82.00 150.00  107
 23  \w     42.00  76.00   1.00   80.00    --   99.90 -45.00  30.00   34
 24  \w     87.00 131.00   1.00   80.00    --   99.90 -82.00 -60.00   44
 25  \w     10.00 128.00   1.00   80.00    --   99.90 -82.00  60.00  118
 26  \w     62.00 106.00   1.00   80.00    --   99.90  15.00 -90.00   44
 27  \w     45.00  74.00   1.00   80.00    --   99.90 -45.00-120.00   29
 28  \w     17.00 104.00   1.00   80.00    --   99.90 -82.00 120.00   87
 29  \w     10.00  69.00   1.00   80.00    --   99.90 -30.00 -30.00   59
 30  \w     21.00  70.00   1.00   80.00    --   99.90 -77.00-120.00   49
 31  \w     27.00  75.00   1.00   80.00    --   99.90 -82.00  30.00   48
 32  \w     64.00 110.00   1.00   80.00    --   99.90 -77.00-150.00   46
 33  \w     76.00 115.00   1.00   80.00    --   99.90 -77.00  30.00   39
 34  \w     23.00  61.00   1.00   80.00    --   99.90 -45.00 -90.00   38
 35  \w     88.00 138.00   1.00   80.00    --   99.90   0.00-180.00   50
 36  \w    104.00 130.00   1.00   80.00    --   99.90 -77.00   0.00   26
 37  \w     16.00  83.00   1.00   80.00    --   99.90   0.00-180.00   67
;
_diffrn_measurement_device '\k-geometry diffractometer'
_diffrn_measurement_device_type 'XtalLAB PRO MM007, PILATUS3 R 200K'
_diffrn_measurement_method '\w scans'
_diffrn_measurement_specimen_support 'MiTeGen micromount'
_diffrn_orient_matrix_type 'CrysAlisPro convention (1999,Acta A55,543-557)'
_diffrn_orient_matrix_UB_11 -0.0209121000
_diffrn_orient_matrix_UB_12 0.0894448000
_diffrn_orient_matrix_UB_13 0.0002613000
_diffrn_orient_matrix_UB_21 -0.1172278000
_diffrn_orient_matrix_UB_22 -0.0157663000
_diffrn_orient_matrix_UB_23 -0.0165091000
_diffrn_orient_matrix_UB_31 -0.0111154000
_diffrn_orient_matrix_UB_32 -0.0037611000
_diffrn_orient_matrix_UB_33 0.0749119000
_diffrn_radiation_collimation 'VariMax VHF mirror optic'
_diffrn_radiation_monochromator mirror
_diffrn_radiation_probe x-ray
_diffrn_radiation_type 'Cu K\a'
_diffrn_radiation_wavelength 1.54184
_diffrn_radiation_wavelength_determination fundamental
_diffrn_radiation_xray_symbol K-L~2,3~
_diffrn_reflns_av_R_equivalents 0.0949
_diffrn_reflns_av_unetI/netI 0.0785
_diffrn_reflns_Laue_measured_fraction_full 0.972
_diffrn_reflns_Laue_measured_fraction_max 0.972
_diffrn_reflns_limit_h_max 13
_diffrn_reflns_limit_h_min -13
_diffrn_reflns_limit_k_max 17
_diffrn_reflns_limit_k_min -17
_diffrn_reflns_limit_l_max 12
_diffrn_reflns_limit_l_min -21
_diffrn_reflns_number 20637
_diffrn_reflns_point_group_measured_fraction_full 0.972
_diffrn_reflns_point_group_measured_fraction_max 0.972
_diffrn_reflns_theta_full 54.526
_diffrn_reflns_theta_max 54.526
_diffrn_reflns_theta_min 3.417
_diffrn_source 'rotating anode'
_diffrn_source_current 30
_diffrn_source_power 1.2
_diffrn_source_target Cu
_diffrn_source_type 'MicroMax 007 HF'
_diffrn_source_voltage 40
_exptl_absorpt_coefficient_mu 2.971
_exptl_absorpt_correction_T_max 0.871
_exptl_absorpt_correction_T_min 0.604
_exptl_absorpt_correction_type gaussian
_exptl_absorpt_process_details
;
CrysAlisPro 1.171.38.41n (Rigaku Oxford Diffraction, 2015)
Numerical absorption correction based on gaussian integration over
			a multifaceted crystal model
Empirical absorption correction using spherical harmonics,
 implemented in SCALE3 ABSPACK scaling algorithm.
;
_exptl_crystal_colour 'clear greenish yellow'
_exptl_crystal_colour_lustre clear
_exptl_crystal_colour_modifier greenish
_exptl_crystal_colour_primary yellow
_exptl_crystal_density_diffrn 1.114
_exptl_crystal_description block
_exptl_crystal_F_000 1584
_exptl_crystal_recrystallization_method 'Recrystallised from hexane at -30'
_exptl_crystal_size_max 0.258
_exptl_crystal_size_mid 0.218
_exptl_crystal_size_min 0.054
_refine_diff_density_max 0.239
_refine_diff_density_min -0.286
_refine_diff_density_rms 0.036
_refine_ls_extinction_method none
_refine_ls_goodness_of_fit_ref 0.943
_refine_ls_hydrogen_treatment constr
_refine_ls_matrix_type full
_refine_ls_number_parameters 597
_refine_ls_number_reflns 5295
_refine_ls_number_restraints 1170
_refine_ls_restrained_S_all 0.861
_refine_ls_R_factor_all 0.1147
_refine_ls_R_factor_gt 0.0551
_refine_ls_shift/su_max 0.000
_refine_ls_shift/su_mean 0.000
_refine_ls_structure_factor_coef Fsqd
_refine_ls_weighting_details 'w=1/[\s^2^(Fo^2^)+(0.0838P)^2^] where P=(Fo^2^+2Fc^2^)/3'
_refine_ls_weighting_scheme calc
_refine_ls_wR_factor_gt 0.1296
_refine_ls_wR_factor_ref 0.1494
_reflns_Friedel_coverage 0.000
_reflns_number_gt 2922
_reflns_number_total 5295
_reflns_threshold_expression 'I > 2\s(I)'
_cod_data_source_file d2dt03531f2.cif
_cod_data_source_block feajva
_cod_database_code 7711707
_nottingham_internal_coll_name FEAJVA
_nottingham_internal_coll_number 15766
_nottingham_internal_coll_client AJV/DLK
_nottingham_internal_coll_type custom
_nottingham_internal_coll_frame_method 'ofand \w scans'
_nottingham_internal_coll_frame_time 'degrees,, 20.00, 80.00'
_nottingham_internal_coll_frame_width 'in, 1.00'
_nottingham_internal_coll_user pcxav1
_nottingham_internal_coll_date 11/03/2016
_nottingham_internal_coll_location NOTTS
_nottingham_internal_coll_instrument 'XtalLAB PRO, A00000876'
_nottingham_internal_process_date 14/03/2016
_nottingham_internal_process_user pcxav1
_nottingham_internal_solution_date 02/06/2016
_nottingham_internal_solution_user pcxav1
_nottingham_internal_refinement_date 24/06/2016
_nottingham_internal_refinement_user 'pcxav1 PCXHRS pczlt pczspa'
_nottingham_internal_self_archive_date 24/06/2016
_nottingham_internal_self_validation_date 24/06/2016
_nottingham_internal_self_validation_user 'pcxav1 PCXHRS'
_nottingham_internal_validation_date 22/06/2022
_nottingham_internal_validation_user pczspa
_nottingham_internal_archive_date 22/06/2022
_shelx_shelxl_version_number 2018/3
_chemical_oxdiff_formula 'C52 H58 Fe1'
_chemical_oxdiff_usercomment 'FEAJVA #15766 MM-116 IN FOMBLIN FILM ON A MICROMOUNT FOR AJV/DLK'
_shelx_space_group_comment
;
The symmetry employed for this shelxl refinement is uniquely defined
by the following loop, which should always be used as a source of
symmetry information in preference to the above space-group names.
They are only intended as comments.
;
_shelx_estimated_absorpt_t_max 0.856
_shelx_estimated_absorpt_t_min 0.514
_reflns_odcompleteness_completeness 99.06
_reflns_odcompleteness_iscentric 1
_reflns_odcompleteness_theta 67.13
_olex2_refinement_description
;
1. Fixed Uiso
 At 1.2 times of:
  All C(H) groups
 At 1.5 times of:
  All C(H,H,H) groups
2. Restrained distances
 C51A-C49 \\sim C51B-C49 \\sim C52A-C49 \\sim C50A-C49 \\sim C50B-C49 \\sim
C52B-C49
 with sigma of 0.02
 C16B-C15B \\sim C16A-C15A \\sim C20B-C15B \\sim C20A-C15A
 with sigma of 0.02
 C17B-C16B \\sim C17A-C16A \\sim C20B-C19B \\sim C20A-C19A
 with sigma of 0.02
 C18B-C17B \\sim C18A-C17A \\sim C19B-C18B \\sim C19A-C18A
 with sigma of 0.02
 C21A-C16A \\sim C21B-C16B \\sim C22B-C20B \\sim C22A-C20A
 with sigma of 0.02
3. Uiso/Uaniso restraints and constraints
All non-hydrogen atoms have similar U: within 2A with sigma of 0.04 and sigma
for terminal atoms of 0.08 within 2A
C51B \\sim C51A: within 2A with sigma of 0.005 and sigma for terminal atoms of
0.01 within 2A
Uanis(C51B) \\sim Ueq: with sigma of 0.1 and sigma for terminal atoms of 0.2
Uanis(C50B) \\sim Ueq: with sigma of 0.01 and sigma for terminal atoms of 0.02
4. Rigid body (RIGU) restrains
 All non-hydrogen atoms
 with sigma for 1-2 distances of 0.004 and sigma for 1-3 distances of 0.004
5. Others
 Sof(C50B)=Sof(H50d)=Sof(H50e)=Sof(H50f)=Sof(C51B)=Sof(H51d)=Sof(H51e)=
 Sof(H51f)=Sof(C52B)=Sof(H52d)=Sof(H52e)=Sof(H52f)=1-FVAR(1)
 Sof(C50A)=Sof(H50a)=Sof(H50b)=Sof(H50c)=Sof(C51A)=Sof(H51a)=Sof(H51b)=
 Sof(H51c)=Sof(C52A)=Sof(H52a)=Sof(H52b)=Sof(H52c)=FVAR(1)
 Fixed Sof: C15A(0.69) C16A(0.69) C17A(0.69) H17A(0.69) C18A(0.69) H18A(0.69)
 C19A(0.69) H19A(0.69) C20A(0.69) C21A(0.69) H21a(0.69) H21b(0.69) H21c(0.69)
 C22A(0.69) H22a(0.69) H22b(0.69) H22c(0.69) C15B(0.31) C16B(0.31) C17B(0.31)
 H17B(0.31) C18B(0.31) H18B(0.31) C19B(0.31) H19B(0.31) C20B(0.31) C21B(0.31)
 H21d(0.31) H21e(0.31) H21f(0.31) C22B(0.31) H22d(0.31) H22e(0.31) H22f(0.31)
6.a Aromatic/amide H refined with riding coordinates:
 C3(H3), C5(H5), C9(H9), C10(H10), C11(H11), C25(H25), C27(H27), C31(H31),
 C32(H32), C33(H33), C39(H39), C40(H40), C41(H41), C17A(H17A), C18A(H18A),
 C19A(H19A), C17B(H17B), C18B(H18B), C19B(H19B)
6.b Idealised Me refined as rotating group:
 C13(H13a,H13b,H13c), C14(H14a,H14b,H14c), C35(H35a,H35b,H35c), C36(H36a,H36b,
 H36c), C43(H43a,H43b,H43c), C44(H44a,H44b,H44c), C46(H46a,H46b,H46c), C47(H47a,
 H47b,H47c), C48(H48a,H48b,H48c), C50A(H50a,H50b,H50c), C51A(H51a,H51b,H51c),
 C52A(H52a,H52b,H52c), C50B(H50d,H50e,H50f), C51B(H51d,H51e,H51f), C52B(H52d,
 H52e,H52f), C21A(H21a,H21b,H21c), C22A(H22a,H22b,H22c), C21B(H21d,H21e,H21f),
 C22B(H22d,H22e,H22f)
;
_olex2_exptl_crystal_mounting_method 'in fomblin film on a micromount'
_olex2_submission_special_instructions 'No special instructions were received'
_oxdiff_exptl_absorpt_empirical_details
;
Empirical correction (ABSPACK) includes:
- Absorption correction using spherical harmonics
- Frame scaling
- Detector area scaling
;
_oxdiff_exptl_absorpt_empirical_full_max 3.423
_oxdiff_exptl_absorpt_empirical_full_min 0.157

loop_
_space_group_symop_operation_xyz
'x, y, z'
'-x, y+1/2, -z+1/2'
'-x, -y, -z'
'x, -y-1/2, z-1/2'

loop_
_atom_site_label
_atom_site_type_symbol
_atom_site_fract_x
_atom_site_fract_y
_atom_site_fract_z
_atom_site_U_iso_or_equiv
_atom_site_adp_type
_atom_site_occupancy
_atom_site_site_symmetry_order
_atom_site_calc_flag
_atom_site_refinement_flags_posn
_atom_site_refinement_flags_adp
_atom_site_refinement_flags_occupancy
_atom_site_disorder_assembly
_atom_site_disorder_group
Fe1 Fe 0.27373(5) 0.63973(4) 0.24470(3) 0.0807(3) Uani 1 1 d . . . . .
C1 C 0.4056(3) 0.6317(2) 0.19979(18) 0.0626(11) Uani 1 1 d . U . . .
C2 C 0.3986(3) 0.6170(2) 0.13083(18) 0.0608(11) Uani 1 1 d . U . . .
C3 C 0.4874(3) 0.6043(2) 0.10021(19) 0.0637(11) Uani 1 1 d . U . . .
H3 H 0.480470 0.594834 0.053530 0.076 Uiso 1 1 calc R U . . .
C4 C 0.5864(3) 0.6050(2) 0.13548(19) 0.0589(11) Uani 1 1 d . U . . .
C5 C 0.5923(3) 0.6200(2) 0.20360(19) 0.0669(12) Uani 1 1 d . U . . .
H5 H 0.658487 0.620990 0.229350 0.080 Uiso 1 1 calc R U . . .
C6 C 0.5052(3) 0.6333(2) 0.23484(18) 0.0651(12) Uani 1 1 d . U . . .
C7 C 0.2937(4) 0.6133(3) 0.09191(19) 0.0662(11) Uani 1 1 d . U . . .
C8 C 0.2543(4) 0.6782(3) 0.0548(2) 0.0815(13) Uani 1 1 d . U . . .
C9 C 0.1540(5) 0.6722(4) 0.0202(2) 0.1070(18) Uani 1 1 d . U . . .
H9 H 0.125899 0.715087 -0.006423 0.128 Uiso 1 1 calc R U . . .
C10 C 0.0973(5) 0.6060(5) 0.0246(3) 0.120(2) Uani 1 1 d . U . . .
H10 H 0.028609 0.603995 0.002294 0.144 Uiso 1 1 calc R U . . .
C11 C 0.1356(5) 0.5419(4) 0.0601(3) 0.1072(18) Uani 1 1 d . U . . .
H11 H 0.094567 0.495611 0.061188 0.129 Uiso 1 1 calc R U . . .
C12 C 0.2353(4) 0.5443(3) 0.0948(2) 0.0817(13) Uani 1 1 d . U . . .
C13 C 0.3165(4) 0.7515(3) 0.0504(3) 0.1108(18) Uani 1 1 d . U . . .
H13A H 0.337940 0.771770 0.095412 0.166 Uiso 1 1 calc R U . . .
H13B H 0.274350 0.791295 0.024480 0.166 Uiso 1 1 calc R U . . .
H13C H 0.378139 0.739562 0.028527 0.166 Uiso 1 1 calc R U . . .
C14 C 0.2795(4) 0.4718(3) 0.1308(3) 0.1055(17) Uani 1 1 d . U . . .
H14A H 0.348429 0.460749 0.117669 0.158 Uiso 1 1 calc R U . . .
H14B H 0.233665 0.426670 0.119094 0.158 Uiso 1 1 calc R U . . .
H14C H 0.285364 0.480762 0.179037 0.158 Uiso 1 1 calc R U . . .
C23 C 0.1517(3) 0.6303(2) 0.29785(18) 0.0616(11) Uani 1 1 d . U . . .
C24 C 0.1000(3) 0.7027(2) 0.29875(17) 0.0610(11) Uani 1 1 d . U . . .
C25 C 0.0169(3) 0.7142(2) 0.33532(18) 0.0658(12) Uani 1 1 d . U . . .
H25 H -0.014321 0.764892 0.335963 0.079 Uiso 1 1 calc R U . . .
C26 C -0.0213(3) 0.6527(3) 0.37091(18) 0.0614(11) Uani 1 1 d . U . . .
C27 C 0.0296(3) 0.5810(3) 0.36991(19) 0.0686(12) Uani 1 1 d . U . . .
H27 H 0.006148 0.538395 0.394860 0.082 Uiso 1 1 calc R U . . .
C28 C 0.1126(3) 0.5683(2) 0.33449(19) 0.0626(11) Uani 1 1 d . U . . .
C29 C 0.1395(3) 0.7685(2) 0.2596(2) 0.0641(11) Uani 1 1 d . U . . .
C30 C 0.2233(4) 0.8147(3) 0.2878(2) 0.0768(13) Uani 1 1 d . U . . .
C31 C 0.2606(4) 0.8727(3) 0.2496(3) 0.0979(16) Uani 1 1 d . U . . .
H31 H 0.317397 0.904132 0.268182 0.118 Uiso 1 1 calc R U . . .
C32 C 0.2184(5) 0.8863(3) 0.1857(3) 0.1078(19) Uani 1 1 d . U . . .
H32 H 0.245580 0.927063 0.160452 0.129 Uiso 1 1 calc R U . . .
C33 C 0.1370(5) 0.8416(3) 0.1576(3) 0.1070(18) Uani 1 1 d . U . . .
H33 H 0.107768 0.851720 0.113074 0.128 Uiso 1 1 calc R U . . .
C34 C 0.0966(4) 0.7813(3) 0.1936(2) 0.0777(13) Uani 1 1 d . U . . .
C35 C 0.2687(4) 0.8034(3) 0.3590(2) 0.1091(17) Uani 1 1 d . U . . .
H35A H 0.216634 0.816784 0.388559 0.164 Uiso 1 1 calc R U . . .
H35B H 0.329372 0.837740 0.368898 0.164 Uiso 1 1 calc R U . . .
H35C H 0.289825 0.748136 0.366082 0.164 Uiso 1 1 calc R U . . .
C36 C 0.0073(4) 0.7313(3) 0.1617(2) 0.1053(17) Uani 1 1 d . U . . .
H36A H 0.033449 0.679552 0.149832 0.158 Uiso 1 1 calc R U . . .
H36B H -0.025506 0.757705 0.121409 0.158 Uiso 1 1 calc R U . . .
H36C H -0.043924 0.724391 0.193228 0.158 Uiso 1 1 calc R U . . .
C37 C 0.1639(4) 0.4894(3) 0.3361(2) 0.0739(13) Uani 1 1 d . U . . .
C38 C 0.1369(4) 0.4354(3) 0.2833(3) 0.0904(15) Uani 1 1 d . U . . .
C39 C 0.1923(6) 0.3643(3) 0.2867(3) 0.122(2) Uani 1 1 d . U . . .
H39 H 0.178412 0.327401 0.251365 0.146 Uiso 1 1 calc R U . . .
C40 C 0.2649(6) 0.3460(4) 0.3384(4) 0.134(3) Uani 1 1 d . U . . .
H40 H 0.300796 0.297068 0.338297 0.160 Uiso 1 1 calc R U . . .
C41 C 0.2869(5) 0.3967(4) 0.3902(3) 0.120(2) Uani 1 1 d . U . . .
H41 H 0.335987 0.382179 0.426885 0.144 Uiso 1 1 calc R U . . .
C42 C 0.2374(4) 0.4705(3) 0.3897(3) 0.0894(15) Uani 1 1 d . U . . .
C43 C 0.0535(5) 0.4548(3) 0.2288(3) 0.1122(18) Uani 1 1 d . U . . .
H43A H -0.011722 0.463922 0.247658 0.168 Uiso 1 1 calc R U . . .
H43B H 0.044589 0.410657 0.197226 0.168 Uiso 1 1 calc R U . . .
H43C H 0.072482 0.502464 0.205604 0.168 Uiso 1 1 calc R U . . .
C44 C 0.2638(4) 0.5274(3) 0.4467(3) 0.1137(18) Uani 1 1 d . U . . .
H44A H 0.292241 0.576035 0.429841 0.171 Uiso 1 1 calc R U . . .
H44B H 0.315356 0.503297 0.480016 0.171 Uiso 1 1 calc R U . . .
H44C H 0.200912 0.539723 0.467129 0.171 Uiso 1 1 calc R U . . .
C45 C 0.6821(3) 0.5856(3) 0.1007(2) 0.0680(12) Uani 1 1 d . U . . .
C46 C 0.6960(4) 0.6489(3) 0.0487(2) 0.1119(19) Uani 1 1 d . U . . .
H46A H 0.633120 0.651948 0.016733 0.168 Uiso 1 1 calc R U . . .
H46B H 0.755388 0.635278 0.025126 0.168 Uiso 1 1 calc R U . . .
H46C H 0.708464 0.700045 0.070896 0.168 Uiso 1 1 calc R U . . .
C47 C 0.6645(4) 0.5064(3) 0.0661(3) 0.1096(17) Uani 1 1 d . U . . .
H47A H 0.643507 0.467438 0.097843 0.164 Uiso 1 1 calc R U . . .
H47B H 0.728910 0.489012 0.049728 0.164 Uiso 1 1 calc R U . . .
H47C H 0.609758 0.511533 0.028560 0.164 Uiso 1 1 calc R U . . .
C48 C 0.7804(4) 0.5814(4) 0.1487(3) 0.119(2) Uani 1 1 d . U . . .
H48A H 0.792534 0.632338 0.171238 0.178 Uiso 1 1 calc R U . . .
H48B H 0.839155 0.568940 0.124097 0.178 Uiso 1 1 calc R U . . .
H48C H 0.773493 0.540047 0.181844 0.178 Uiso 1 1 calc R U . . .
C49 C -0.1137(3) 0.6628(3) 0.4110(2) 0.0722(12) Uani 1 1 d D U . . .
C50A C -0.1978(5) 0.6041(5) 0.3864(4) 0.108(3) Uani 0.849(10) 1 d D U P A 1
H50A H -0.257229 0.610862 0.411660 0.162 Uiso 0.849(10) 1 calc R U P A 1
H50B H -0.170643 0.550277 0.392792 0.162 Uiso 0.849(10) 1 calc R U P A 1
H50C H -0.219975 0.613164 0.338929 0.162 Uiso 0.849(10) 1 calc R U P A 1
C51A C -0.1586(7) 0.7462(4) 0.4067(5) 0.119(3) Uani 0.849(10) 1 d D U P A 1
H51A H -0.192741 0.755776 0.361524 0.179 Uiso 0.849(10) 1 calc R U P A 1
H51B H -0.102487 0.784560 0.417225 0.179 Uiso 0.849(10) 1 calc R U P A 1
H51C H -0.209287 0.751704 0.438728 0.179 Uiso 0.849(10) 1 calc R U P A 1
C52A C -0.0768(5) 0.6462(6) 0.4841(3) 0.110(3) Uani 0.849(10) 1 d D U P A 1
H52A H -0.132435 0.658962 0.511208 0.166 Uiso 0.849(10) 1 calc R U P A 1
H52B H -0.015784 0.678730 0.498485 0.166 Uiso 0.849(10) 1 calc R U P A 1
H52C H -0.058564 0.590238 0.489654 0.166 Uiso 0.849(10) 1 calc R U P A 1
C50B C -0.2043(17) 0.666(3) 0.3550(12) 0.094(8) Uani 0.151(10) 1 d D U P A 2
H50D H -0.188864 0.631887 0.318076 0.141 Uiso 0.151(10) 1 calc R U P A 2
H50E H -0.214306 0.720283 0.339030 0.141 Uiso 0.151(10) 1 calc R U P A 2
H50F H -0.267721 0.647222 0.371925 0.141 Uiso 0.151(10) 1 calc R U P A 2
C51B C -0.105(4) 0.7419(18) 0.445(3) 0.114(6) Uani 0.151(10) 1 d D U P A 2
H51D H -0.125001 0.783575 0.412189 0.172 Uiso 0.151(10) 1 calc R U P A 2
H51E H -0.033539 0.750388 0.465012 0.172 Uiso 0.151(10) 1 calc R U P A 2
H51F H -0.151647 0.743423 0.479854 0.172 Uiso 0.151(10) 1 calc R U P A 2
C52B C -0.132(3) 0.596(2) 0.458(2) 0.105(11) Uani 0.151(10) 1 d D U P A 2
H52D H -0.196111 0.604987 0.477770 0.157 Uiso 0.151(10) 1 calc R U P A 2
H52E H -0.073340 0.592953 0.493792 0.157 Uiso 0.151(10) 1 calc R U P A 2
H52F H -0.136814 0.545678 0.433545 0.157 Uiso 0.151(10) 1 calc R U P A 2
C15A C 0.516(3) 0.6548(8) 0.3081(7) 0.073(3) Uani 0.69 1 d D U P B 1
C16A C 0.5123(16) 0.5938(7) 0.3543(6) 0.082(3) Uani 0.69 1 d D U P B 1
C17A C 0.5230(11) 0.6131(6) 0.4225(6) 0.094(3) Uani 0.69 1 d D U P B 1
H17A H 0.521306 0.572603 0.454844 0.113 Uiso 0.69 1 calc R U P B 1
C18A C 0.5358(10) 0.6894(6) 0.4422(5) 0.098(3) Uani 0.69 1 d D U P B 1
H18A H 0.541551 0.701479 0.488462 0.117 Uiso 0.69 1 calc R U P B 1
C19A C 0.5406(10) 0.7501(7) 0.3969(5) 0.100(3) Uani 0.69 1 d D U P B 1
H19A H 0.552131 0.802839 0.412046 0.120 Uiso 0.69 1 calc R U P B 1
C20A C 0.5285(18) 0.7335(8) 0.3290(6) 0.090(4) Uani 0.69 1 d D U P B 1
C21A C 0.5020(16) 0.5087(7) 0.3334(6) 0.103(4) Uani 0.69 1 d D U P B 1
H21A H 0.436122 0.501149 0.304885 0.155 Uiso 0.69 1 calc R U P B 1
H21B H 0.503388 0.475152 0.372976 0.155 Uiso 0.69 1 calc R U P B 1
H21C H 0.559697 0.494432 0.308510 0.155 Uiso 0.69 1 calc R U P B 1
C22A C 0.534(2) 0.7992(10) 0.2792(7) 0.123(5) Uani 0.69 1 d D U P B 1
H22A H 0.588512 0.787921 0.251214 0.184 Uiso 0.69 1 calc R U P B 1
H22B H 0.548504 0.849212 0.302824 0.184 Uiso 0.69 1 calc R U P B 1
H22C H 0.466765 0.803244 0.251026 0.184 Uiso 0.69 1 calc R U P B 1
C15B C 0.514(6) 0.6343(16) 0.3093(17) 0.065(5) Uani 0.31 1 d D U P B 2
C16B C 0.507(4) 0.5646(16) 0.3460(11) 0.072(6) Uani 0.31 1 d D U P B 2
C17B C 0.511(2) 0.5692(13) 0.4153(10) 0.087(6) Uani 0.31 1 d D U P B 2
H17B H 0.510674 0.522625 0.441504 0.104 Uiso 0.31 1 calc R U P B 2
C18B C 0.517(3) 0.6430(12) 0.4451(10) 0.088(6) Uani 0.31 1 d D U P B 2
H18B H 0.515962 0.646110 0.491964 0.106 Uiso 0.31 1 calc R U P B 2
C19B C 0.524(3) 0.7118(15) 0.4100(12) 0.087(6) Uani 0.31 1 d D U P B 2
H19B H 0.525981 0.761438 0.432133 0.104 Uiso 0.31 1 calc R U P B 2
C20B C 0.528(4) 0.7077(16) 0.3406(12) 0.074(5) Uani 0.31 1 d D U P B 2
C21B C 0.497(4) 0.4863(17) 0.3101(15) 0.100(9) Uani 0.31 1 d D U P B 2
H21D H 0.425227 0.479738 0.289046 0.150 Uiso 0.31 1 calc R U P B 2
H21E H 0.514113 0.443473 0.342093 0.150 Uiso 0.31 1 calc R U P B 2
H21F H 0.544231 0.484949 0.275822 0.150 Uiso 0.31 1 calc R U P B 2
C22B C 0.538(4) 0.7810(16) 0.3008(14) 0.089(8) Uani 0.31 1 d D U P B 2
H22D H 0.612142 0.793970 0.301073 0.133 Uiso 0.31 1 calc R U P B 2
H22E H 0.503021 0.824702 0.320500 0.133 Uiso 0.31 1 calc R U P B 2
H22F H 0.507075 0.772474 0.254809 0.133 Uiso 0.31 1 calc R U P B 2

loop_
_atom_site_aniso_label
_atom_site_aniso_U_11
_atom_site_aniso_U_22
_atom_site_aniso_U_33
_atom_site_aniso_U_23
_atom_site_aniso_U_13
_atom_site_aniso_U_12
Fe1 0.0735(6) 0.0990(6) 0.0760(5) -0.0012(4) 0.0364(4) -0.0029(4)
C1 0.059(3) 0.084(3) 0.046(2) -0.006(2) 0.011(2) -0.003(2)
C2 0.056(3) 0.082(3) 0.046(2) -0.006(2) 0.010(2) -0.006(2)
C3 0.069(3) 0.081(3) 0.043(2) -0.006(2) 0.016(2) 0.000(2)
C4 0.062(3) 0.067(3) 0.049(2) 0.000(2) 0.015(2) -0.004(2)
C5 0.051(3) 0.097(3) 0.053(2) -0.005(2) 0.009(2) -0.006(2)
C6 0.057(3) 0.095(3) 0.046(2) -0.007(2) 0.014(2) -0.008(2)
C7 0.061(3) 0.094(3) 0.046(2) -0.009(2) 0.018(2) -0.001(2)
C8 0.075(3) 0.116(4) 0.056(3) 0.005(3) 0.015(3) 0.014(3)
C9 0.086(4) 0.159(6) 0.076(3) 0.013(4) 0.011(3) 0.030(4)
C10 0.073(4) 0.192(7) 0.092(4) -0.019(4) 0.004(3) 0.007(4)
C11 0.080(4) 0.148(5) 0.092(4) -0.036(3) 0.008(3) -0.028(4)
C12 0.074(4) 0.111(4) 0.062(3) -0.018(3) 0.013(3) -0.012(3)
C13 0.111(4) 0.113(4) 0.113(4) 0.032(3) 0.033(3) 0.019(3)
C14 0.112(4) 0.092(4) 0.116(4) -0.010(3) 0.026(3) -0.023(3)
C23 0.066(3) 0.061(3) 0.059(2) 0.000(2) 0.015(2) -0.001(2)
C24 0.068(3) 0.060(3) 0.059(2) -0.001(2) 0.023(2) -0.003(2)
C25 0.072(3) 0.064(3) 0.066(3) -0.004(2) 0.025(2) 0.004(2)
C26 0.058(3) 0.077(3) 0.053(2) -0.003(2) 0.019(2) -0.003(2)
C27 0.072(3) 0.072(3) 0.067(3) 0.007(2) 0.031(2) -0.001(2)
C28 0.065(3) 0.063(3) 0.064(2) 0.004(2) 0.022(2) 0.002(2)
C29 0.074(3) 0.059(3) 0.064(2) 0.004(2) 0.027(2) 0.007(2)
C30 0.086(4) 0.067(3) 0.083(3) 0.005(2) 0.035(3) -0.008(3)
C31 0.107(4) 0.081(4) 0.113(4) 0.002(3) 0.039(3) -0.014(3)
C32 0.122(5) 0.092(4) 0.118(4) 0.033(3) 0.050(4) -0.004(3)
C33 0.123(5) 0.119(5) 0.085(4) 0.034(3) 0.036(3) 0.002(3)
C34 0.093(4) 0.078(3) 0.067(3) 0.006(2) 0.031(3) 0.005(3)
C35 0.113(4) 0.117(4) 0.096(3) -0.001(3) 0.010(3) -0.035(4)
C36 0.114(4) 0.132(5) 0.070(3) 0.000(3) 0.012(3) -0.011(3)
C37 0.077(3) 0.065(3) 0.087(3) 0.015(2) 0.041(3) 0.005(3)
C38 0.116(4) 0.067(3) 0.098(3) 0.002(3) 0.051(3) 0.001(3)
C39 0.170(6) 0.069(4) 0.141(5) 0.003(4) 0.081(4) 0.011(4)
C40 0.158(6) 0.093(5) 0.167(6) 0.041(4) 0.091(5) 0.041(4)
C41 0.114(5) 0.110(5) 0.146(5) 0.053(4) 0.057(4) 0.039(4)
C42 0.082(4) 0.090(4) 0.102(4) 0.028(3) 0.037(3) 0.014(3)
C43 0.144(5) 0.096(4) 0.100(4) -0.015(3) 0.025(3) -0.002(4)
C44 0.097(4) 0.135(5) 0.108(4) 0.023(3) 0.007(3) 0.010(4)
C45 0.063(3) 0.082(3) 0.063(3) -0.003(2) 0.024(2) 0.005(2)
C46 0.120(4) 0.118(4) 0.111(4) 0.036(3) 0.069(3) 0.017(3)
C47 0.114(4) 0.100(4) 0.123(4) -0.023(3) 0.047(3) 0.016(3)
C48 0.063(3) 0.201(6) 0.096(4) -0.004(4) 0.025(3) 0.018(4)
C49 0.060(3) 0.090(3) 0.072(3) -0.009(2) 0.030(2) -0.003(2)
C50A 0.063(4) 0.143(7) 0.124(6) -0.037(6) 0.035(4) -0.021(4)
C51A 0.112(8) 0.112(4) 0.150(7) -0.015(4) 0.082(6) 0.021(4)
C52A 0.095(5) 0.180(8) 0.064(3) -0.007(4) 0.040(3) -0.020(5)
C50B 0.064(9) 0.131(18) 0.091(12) 0.025(12) 0.029(8) -0.010(13)
C51B 0.106(13) 0.109(8) 0.143(12) -0.037(8) 0.078(10) 0.007(9)
C52B 0.07(2) 0.141(17) 0.11(2) 0.041(17) 0.035(18) 0.008(19)
C15A 0.049(6) 0.122(8) 0.048(4) -0.008(5) 0.009(4) -0.004(10)
C16A 0.063(6) 0.129(8) 0.056(5) -0.007(5) 0.016(5) -0.003(8)
C17A 0.077(6) 0.148(8) 0.058(6) -0.003(7) 0.011(6) -0.005(9)
C18A 0.071(7) 0.157(9) 0.065(5) -0.021(6) 0.012(6) -0.003(8)
C19A 0.088(7) 0.132(8) 0.082(6) -0.032(5) 0.017(5) -0.015(7)
C20A 0.087(7) 0.122(9) 0.062(6) -0.012(6) 0.012(6) -0.001(10)
C21A 0.126(8) 0.122(10) 0.065(9) 0.007(7) 0.029(9) -0.005(12)
C22A 0.147(11) 0.119(9) 0.102(11) -0.010(6) 0.012(9) -0.014(9)
C15B 0.057(12) 0.092(10) 0.046(6) -0.017(7) 0.009(7) 0.006(11)
C16B 0.075(12) 0.105(12) 0.040(7) -0.013(8) 0.018(8) 0.002(14)
C17B 0.082(12) 0.139(13) 0.040(7) -0.016(9) 0.005(8) -0.003(14)
C18B 0.081(13) 0.143(14) 0.040(9) -0.029(9) 0.007(10) -0.008(14)
C19B 0.070(12) 0.136(13) 0.054(9) -0.031(10) 0.009(10) -0.004(12)
C20B 0.066(11) 0.104(11) 0.052(8) -0.022(7) 0.010(9) 0.006(12)
C21B 0.15(2) 0.091(12) 0.065(17) -0.010(10) 0.038(19) 0.017(14)
C22B 0.117(19) 0.084(13) 0.064(15) -0.038(10) 0.005(15) -0.005(14)

loop_
_atom_type_symbol
_atom_type_description
_atom_type_scat_dispersion_real
_atom_type_scat_dispersion_imag
_atom_type_scat_source
C C 0.0181 0.0091 'International Tables Vol C Tables 4.2.6.8 and 6.1.1.4'
H H 0.0000 0.0000 'International Tables Vol C Tables 4.2.6.8 and 6.1.1.4'
Fe Fe -1.1336 3.1974 'International Tables Vol C Tables 4.2.6.8 and 6.1.1.4'

loop_
_exptl_crystal_face_index_h
_exptl_crystal_face_index_k
_exptl_crystal_face_index_l
_exptl_crystal_face_perp_dist
-5 7 9 0.1084
0 -4 12 0.1159
4 -9 5 0.0969
5 -8 -6 0.1191
-3 8 -6 0.1224
-5 9 4 0.0854
-7 -5 1 0.0424
-5 -4 -8 0.0759
-1 0 13 0.1300
7 5 -2 0.0074

loop_
_geom_angle_atom_site_label_1
_geom_angle_atom_site_label_2
_geom_angle_atom_site_label_3
_geom_angle
_geom_angle_site_symmetry_1
_geom_angle_site_symmetry_3
_geom_angle_publ_flag
C23 Fe1 C1 169.93(17) . . ?
C2 C1 Fe1 119.6(3) . . ?
C6 C1 Fe1 123.3(3) . . ?
C6 C1 C2 116.9(3) . . ?
C1 C2 C7 118.5(3) . . ?
C3 C2 C1 120.6(4) . . ?
C3 C2 C7 120.9(3) . . ?
C2 C3 H3 118.8 . . ?
C2 C3 C4 122.4(3) . . ?
C4 C3 H3 118.8 . . ?
C3 C4 C45 120.8(3) . . ?
C5 C4 C3 116.5(3) . . ?
C5 C4 C45 122.7(4) . . ?
C4 C5 H5 119.0 . . ?
C6 C5 C4 122.1(4) . . ?
C6 C5 H5 119.0 . . ?
C1 C6 C15A 118.3(13) . . ?
C1 C6 C15B 118(3) . . ?
C5 C6 C1 121.6(3) . . ?
C5 C6 C15A 120.0(13) . . ?
C5 C6 C15B 120(3) . . ?
C8 C7 C2 120.3(5) . . ?
C8 C7 C12 121.1(5) . . ?
C12 C7 C2 118.6(5) . . ?
C7 C8 C9 118.0(5) . . ?
C7 C8 C13 121.5(5) . . ?
C9 C8 C13 120.5(5) . . ?
C8 C9 H9 119.8 . . ?
C10 C9 C8 120.4(6) . . ?
C10 C9 H9 119.8 . . ?
C9 C10 H10 119.0 . . ?
C9 C10 C11 121.9(7) . . ?
C11 C10 H10 119.0 . . ?
C10 C11 H11 120.0 . . ?
C10 C11 C12 120.1(6) . . ?
C12 C11 H11 120.0 . . ?
C7 C12 C14 121.6(5) . . ?
C11 C12 C7 118.5(6) . . ?
C11 C12 C14 119.8(5) . . ?
C8 C13 H13A 109.5 . . ?
C8 C13 H13B 109.5 . . ?
C8 C13 H13C 109.5 . . ?
H13A C13 H13B 109.5 . . ?
H13A C13 H13C 109.5 . . ?
H13B C13 H13C 109.5 . . ?
C12 C14 H14A 109.5 . . ?
C12 C14 H14B 109.5 . . ?
C12 C14 H14C 109.5 . . ?
H14A C14 H14B 109.5 . . ?
H14A C14 H14C 109.5 . . ?
H14B C14 H14C 109.5 . . ?
C24 C23 Fe1 110.1(3) . . ?
C24 C23 C28 116.2(3) . . ?
C28 C23 Fe1 133.6(3) . . ?
C23 C24 C29 116.9(3) . . ?
C25 C24 C23 122.2(3) . . ?
C25 C24 C29 121.0(4) . . ?
C24 C25 H25 119.4 . . ?
C26 C25 C24 121.1(4) . . ?
C26 C25 H25 119.4 . . ?
C25 C26 C49 122.6(4) . . ?
C27 C26 C25 116.7(3) . . ?
C27 C26 C49 120.7(4) . . ?
C26 C27 H27 118.4 . . ?
C28 C27 C26 123.2(4) . . ?
C28 C27 H27 118.4 . . ?
C23 C28 C37 119.3(3) . . ?
C27 C28 C23 120.5(4) . . ?
C27 C28 C37 120.2(4) . . ?
C30 C29 C24 120.0(4) . . ?
C34 C29 C24 119.8(4) . . ?
C34 C29 C30 120.1(4) . . ?
C29 C30 C35 120.9(4) . . ?
C31 C30 C29 118.5(5) . . ?
C31 C30 C35 120.5(5) . . ?
C30 C31 H31 119.1 . . ?
C32 C31 C30 121.8(5) . . ?
C32 C31 H31 119.1 . . ?
C31 C32 H32 119.9 . . ?
C31 C32 C33 120.2(5) . . ?
C33 C32 H32 119.9 . . ?
C32 C33 H33 119.6 . . ?
C32 C33 C34 120.7(5) . . ?
C34 C33 H33 119.6 . . ?
C29 C34 C36 121.1(4) . . ?
C33 C34 C29 118.6(5) . . ?
C33 C34 C36 120.3(5) . . ?
C30 C35 H35A 109.5 . . ?
C30 C35 H35B 109.5 . . ?
C30 C35 H35C 109.5 . . ?
H35A C35 H35B 109.5 . . ?
H35A C35 H35C 109.5 . . ?
H35B C35 H35C 109.5 . . ?
C34 C36 H36A 109.5 . . ?
C34 C36 H36B 109.5 . . ?
C34 C36 H36C 109.5 . . ?
H36A C36 H36B 109.5 . . ?
H36A C36 H36C 109.5 . . ?
H36B C36 H36C 109.5 . . ?
C38 C37 C28 119.5(5) . . ?
C42 C37 C28 119.1(5) . . ?
C42 C37 C38 121.4(5) . . ?
C37 C38 C43 120.6(5) . . ?
C39 C38 C37 116.1(6) . . ?
C39 C38 C43 123.4(6) . . ?
C38 C39 H39 118.6 . . ?
C40 C39 C38 122.7(7) . . ?
C40 C39 H39 118.6 . . ?
C39 C40 H40 119.6 . . ?
C39 C40 C41 120.8(7) . . ?
C41 C40 H40 119.6 . . ?
C40 C41 H41 119.9 . . ?
C40 C41 C42 120.2(7) . . ?
C42 C41 H41 119.9 . . ?
C37 C42 C41 118.8(6) . . ?
C37 C42 C44 121.2(5) . . ?
C41 C42 C44 120.0(6) . . ?
C38 C43 H43A 109.5 . . ?
C38 C43 H43B 109.5 . . ?
C38 C43 H43C 109.5 . . ?
H43A C43 H43B 109.5 . . ?
H43A C43 H43C 109.5 . . ?
H43B C43 H43C 109.5 . . ?
C42 C44 H44A 109.5 . . ?
C42 C44 H44B 109.5 . . ?
C42 C44 H44C 109.5 . . ?
H44A C44 H44B 109.5 . . ?
H44A C44 H44C 109.5 . . ?
H44B C44 H44C 109.5 . . ?
C46 C45 C4 109.5(3) . . ?
C47 C45 C4 108.3(3) . . ?
C47 C45 C46 109.2(4) . . ?
C48 C45 C4 112.6(3) . . ?
C48 C45 C46 108.4(4) . . ?
C48 C45 C47 108.9(4) . . ?
C45 C46 H46A 109.5 . . ?
C45 C46 H46B 109.5 . . ?
C45 C46 H46C 109.5 . . ?
H46A C46 H46B 109.5 . . ?
H46A C46 H46C 109.5 . . ?
H46B C46 H46C 109.5 . . ?
C45 C47 H47A 109.5 . . ?
C45 C47 H47B 109.5 . . ?
C45 C47 H47C 109.5 . . ?
H47A C47 H47B 109.5 . . ?
H47A C47 H47C 109.5 . . ?
H47B C47 H47C 109.5 . . ?
C45 C48 H48A 109.5 . . ?
C45 C48 H48B 109.5 . . ?
C45 C48 H48C 109.5 . . ?
H48A C48 H48B 109.5 . . ?
H48A C48 H48C 109.5 . . ?
H48B C48 H48C 109.5 . . ?
C50A C49 C26 109.4(4) . . ?
C50A C49 C51A 109.5(5) . . ?
C50A C49 C52A 109.1(5) . . ?
C51A C49 C26 113.0(4) . . ?
C52A C49 C26 108.4(4) . . ?
C52A C49 C51A 107.4(5) . . ?
C50B C49 C26 101.2(11) . . ?
C51B C49 C26 108.7(18) . . ?
C51B C49 C50B 108(2) . . ?
C51B C49 C52B 113(2) . . ?
C52B C49 C26 115.7(14) . . ?
C52B C49 C50B 109(2) . . ?
C49 C50A H50A 109.5 . . ?
C49 C50A H50B 109.5 . . ?
C49 C50A H50C 109.5 . . ?
H50A C50A H50B 109.5 . . ?
H50A C50A H50C 109.5 . . ?
H50B C50A H50C 109.5 . . ?
C49 C51A H51A 109.5 . . ?
C49 C51A H51B 109.5 . . ?
C49 C51A H51C 109.5 . . ?
H51A C51A H51B 109.5 . . ?
H51A C51A H51C 109.5 . . ?
H51B C51A H51C 109.5 . . ?
C49 C52A H52A 109.5 . . ?
C49 C52A H52B 109.5 . . ?
C49 C52A H52C 109.5 . . ?
H52A C52A H52B 109.5 . . ?
H52A C52A H52C 109.5 . . ?
H52B C52A H52C 109.5 . . ?
C49 C50B H50D 109.5 . . ?
C49 C50B H50E 109.5 . . ?
C49 C50B H50F 109.5 . . ?
H50D C50B H50E 109.5 . . ?
H50D C50B H50F 109.5 . . ?
H50E C50B H50F 109.5 . . ?
C49 C51B H51D 109.5 . . ?
C49 C51B H51E 109.5 . . ?
C49 C51B H51F 109.5 . . ?
H51D C51B H51E 109.5 . . ?
H51D C51B H51F 109.5 . . ?
H51E C51B H51F 109.5 . . ?
C49 C52B H52D 109.5 . . ?
C49 C52B H52E 109.5 . . ?
C49 C52B H52F 109.5 . . ?
H52D C52B H52E 109.5 . . ?
H52D C52B H52F 109.5 . . ?
H52E C52B H52F 109.5 . . ?
C16A C15A C6 118.0(10) . . ?
C16A C15A C20A 120.9(10) . . ?
C20A C15A C6 121.2(9) . . ?
C15A C16A C17A 118.4(9) . . ?
C15A C16A C21A 121.9(10) . . ?
C17A C16A C21A 119.7(10) . . ?
C16A C17A H17A 119.9 . . ?
C18A C17A C16A 120.3(9) . . ?
C18A C17A H17A 119.9 . . ?
C17A C18A H18A 119.1 . . ?
C17A C18A C19A 121.8(10) . . ?
C19A C18A H18A 119.1 . . ?
C18A C19A H19A 120.2 . . ?
C18A C19A C20A 119.6(10) . . ?
C20A C19A H19A 120.2 . . ?
C15A C20A C22A 120.8(10) . . ?
C19A C20A C15A 119.0(10) . . ?
C19A C20A C22A 120.1(11) . . ?
C16A C21A H21A 109.5 . . ?
C16A C21A H21B 109.5 . . ?
C16A C21A H21C 109.5 . . ?
H21A C21A H21B 109.5 . . ?
H21A C21A H21C 109.5 . . ?
H21B C21A H21C 109.5 . . ?
C20A C22A H22A 109.5 . . ?
C20A C22A H22B 109.5 . . ?
C20A C22A H22C 109.5 . . ?
H22A C22A H22B 109.5 . . ?
H22A C22A H22C 109.5 . . ?
H22B C22A H22C 109.5 . . ?
C16B C15B C6 121(2) . . ?
C20B C15B C6 117(2) . . ?
C20B C15B C16B 122(2) . . ?
C15B C16B C21B 120(2) . . ?
C17B C16B C15B 119(2) . . ?
C17B C16B C21B 121.4(19) . . ?
C16B C17B H17B 120.7 . . ?
C18B C17B C16B 119(2) . . ?
C18B C17B H17B 120.7 . . ?
C17B C18B H18B 118.5 . . ?
C19B C18B C17B 123.1(19) . . ?
C19B C18B H18B 118.5 . . ?
C18B C19B H19B 120.6 . . ?
C18B C19B C20B 119(2) . . ?
C20B C19B H19B 120.6 . . ?
C15B C20B C19B 118(2) . . ?
C15B C20B C22B 121(2) . . ?
C19B C20B C22B 121(2) . . ?
C16B C21B H21D 109.5 . . ?
C16B C21B H21E 109.5 . . ?
C16B C21B H21F 109.5 . . ?
H21D C21B H21E 109.5 . . ?
H21D C21B H21F 109.5 . . ?
H21E C21B H21F 109.5 . . ?
C20B C22B H22D 109.5 . . ?
C20B C22B H22E 109.5 . . ?
C20B C22B H22F 109.5 . . ?
H22D C22B H22E 109.5 . . ?
H22D C22B H22F 109.5 . . ?
H22E C22B H22F 109.5 . . ?

loop_
_geom_bond_atom_site_label_1
_geom_bond_atom_site_label_2
_geom_bond_distance
_geom_bond_site_symmetry_2
_geom_bond_publ_flag
Fe1 C1 2.034(4) . ?
Fe1 C23 2.022(4) . ?
C1 C2 1.407(5) . ?
C1 C6 1.398(5) . ?
C2 C3 1.388(5) . ?
C2 C7 1.490(6) . ?
C3 H3 0.9500 . ?
C3 C4 1.392(5) . ?
C4 C5 1.392(5) . ?
C4 C45 1.534(5) . ?
C5 H5 0.9500 . ?
C5 C6 1.377(5) . ?
C6 C15A 1.514(15) . ?
C6 C15B 1.49(3) . ?
C7 C8 1.393(6) . ?
C7 C12 1.398(6) . ?
C8 C9 1.406(7) . ?
C8 C13 1.488(7) . ?
C9 H9 0.9500 . ?
C9 C10 1.350(8) . ?
C10 H10 0.9500 . ?
C10 C11 1.360(8) . ?
C11 H11 0.9500 . ?
C11 C12 1.397(7) . ?
C12 C14 1.505(6) . ?
C13 H13A 0.9800 . ?
C13 H13B 0.9800 . ?
C13 H13C 0.9800 . ?
C14 H14A 0.9800 . ?
C14 H14B 0.9800 . ?
C14 H14C 0.9800 . ?
C23 C24 1.399(5) . ?
C23 C28 1.413(5) . ?
C24 C25 1.391(5) . ?
C24 C29 1.492(5) . ?
C25 H25 0.9500 . ?
C25 C26 1.389(5) . ?
C26 C27 1.383(5) . ?
C26 C49 1.533(5) . ?
C27 H27 0.9500 . ?
C27 C28 1.379(5) . ?
C28 C37 1.490(6) . ?
C29 C30 1.405(6) . ?
C29 C34 1.398(6) . ?
C30 C31 1.372(6) . ?
C30 C35 1.500(6) . ?
C31 H31 0.9500 . ?
C31 C32 1.360(7) . ?
C32 H32 0.9500 . ?
C32 C33 1.366(7) . ?
C33 H33 0.9500 . ?
C33 C34 1.392(6) . ?
C34 C36 1.516(6) . ?
C35 H35A 0.9800 . ?
C35 H35B 0.9800 . ?
C35 H35C 0.9800 . ?
C36 H36A 0.9800 . ?
C36 H36B 0.9800 . ?
C36 H36C 0.9800 . ?
C37 C38 1.416(6) . ?
C37 C42 1.392(6) . ?
C38 C39 1.399(7) . ?
C38 C43 1.486(7) . ?
C39 H39 0.9500 . ?
C39 C40 1.357(9) . ?
C40 H40 0.9500 . ?
C40 C41 1.357(9) . ?
C41 H41 0.9500 . ?
C41 C42 1.405(7) . ?
C42 C44 1.509(7) . ?
C43 H43A 0.9800 . ?
C43 H43B 0.9800 . ?
C43 H43C 0.9800 . ?
C44 H44A 0.9800 . ?
C44 H44B 0.9800 . ?
C44 H44C 0.9800 . ?
C45 C46 1.525(6) . ?
C45 C47 1.516(6) . ?
C45 C48 1.510(6) . ?
C46 H46A 0.9800 . ?
C46 H46B 0.9800 . ?
C46 H46C 0.9800 . ?
C47 H47A 0.9800 . ?
C47 H47B 0.9800 . ?
C47 H47C 0.9800 . ?
C48 H48A 0.9800 . ?
C48 H48B 0.9800 . ?
C48 H48C 0.9800 . ?
C49 C50A 1.515(6) . ?
C49 C51A 1.525(7) . ?
C49 C52A 1.524(6) . ?
C49 C50B 1.532(15) . ?
C49 C51B 1.503(16) . ?
C49 C52B 1.520(15) . ?
C50A H50A 0.9800 . ?
C50A H50B 0.9800 . ?
C50A H50C 0.9800 . ?
C51A H51A 0.9800 . ?
C51A H51B 0.9800 . ?
C51A H51C 0.9800 . ?
C52A H52A 0.9800 . ?
C52A H52B 0.9800 . ?
C52A H52C 0.9800 . ?
C50B H50D 0.9800 . ?
C50B H50E 0.9800 . ?
C50B H50F 0.9800 . ?
C51B H51D 0.9800 . ?
C51B H51E 0.9800 . ?
C51B H51F 0.9800 . ?
C52B H52D 0.9800 . ?
C52B H52E 0.9800 . ?
C52B H52F 0.9800 . ?
C15A C16A 1.397(10) . ?
C15A C20A 1.402(10) . ?
C16A C17A 1.405(10) . ?
C16A C21A 1.503(10) . ?
C17A H17A 0.9500 . ?
C17A C18A 1.356(10) . ?
C18A H18A 0.9500 . ?
C18A C19A 1.383(10) . ?
C19A H19A 0.9500 . ?
C19A C20A 1.389(10) . ?
C20A C22A 1.507(10) . ?
C21A H21A 0.9800 . ?
C21A H21B 0.9800 . ?
C21A H21C 0.9800 . ?
C22A H22A 0.9800 . ?
C22A H22B 0.9800 . ?
C22A H22C 0.9800 . ?
C15B C16B 1.403(15) . ?
C15B C20B 1.396(15) . ?
C16B C17B 1.396(15) . ?
C16B C21B 1.509(15) . ?
C17B H17B 0.9500 . ?
C17B C18B 1.385(15) . ?
C18B H18B 0.9500 . ?
C18B C19B 1.372(15) . ?
C19B H19B 0.9500 . ?
C19B C20B 1.412(15) . ?
C20B C22B 1.493(15) . ?
C21B H21D 0.9800 . ?
C21B H21E 0.9800 . ?
C21B H21F 0.9800 . ?
C22B H22D 0.9800 . ?
C22B H22E 0.9800 . ?
C22B H22F 0.9800 . ?

loop_
_geom_torsion_atom_site_label_1
_geom_torsion_atom_site_label_2
_geom_torsion_atom_site_label_3
_geom_torsion_atom_site_label_4
_geom_torsion
_geom_torsion_site_symmetry_1
_geom_torsion_site_symmetry_2
_geom_torsion_site_symmetry_3
_geom_torsion_site_symmetry_4
_geom_torsion_publ_flag
Fe1 C1 C2 C3 -174.3(3) . . . . ?
Fe1 C1 C2 C7 4.1(5) . . . . ?
Fe1 C1 C6 C5 173.5(3) . . . . ?
Fe1 C1 C6 C15A -9.8(8) . . . . ?
Fe1 C1 C6 C15B 5.2(13) . . . . ?
Fe1 C23 C24 C25 -175.9(3) . . . . ?
Fe1 C23 C24 C29 2.8(5) . . . . ?
Fe1 C23 C28 C27 175.8(3) . . . . ?
Fe1 C23 C28 C37 -2.4(6) . . . . ?
C1 C2 C3 C4 0.3(6) . . . . ?
C1 C2 C7 C8 99.7(4) . . . . ?
C1 C2 C7 C12 -78.6(5) . . . . ?
C1 C6 C15A C16A 90(2) . . . . ?
C1 C6 C15A C20A -89(2) . . . . ?
C1 C6 C15B C16B 82(5) . . . . ?
C1 C6 C15B C20B -97(5) . . . . ?
C2 C1 C6 C5 -1.0(6) . . . . ?
C2 C1 C6 C15A 175.6(6) . . . . ?
C2 C1 C6 C15B -169.3(12) . . . . ?
C2 C3 C4 C5 -0.6(6) . . . . ?
C2 C3 C4 C45 176.1(4) . . . . ?
C2 C7 C8 C9 -178.6(3) . . . . ?
C2 C7 C8 C13 2.7(5) . . . . ?
C2 C7 C12 C11 177.9(4) . . . . ?
C2 C7 C12 C14 -5.9(5) . . . . ?
C3 C2 C7 C8 -81.9(5) . . . . ?
C3 C2 C7 C12 99.7(4) . . . . ?
C3 C4 C5 C6 0.1(6) . . . . ?
C3 C4 C45 C46 65.3(5) . . . . ?
C3 C4 C45 C47 -53.7(5) . . . . ?
C3 C4 C45 C48 -174.2(4) . . . . ?
C4 C5 C6 C1 0.7(6) . . . . ?
C4 C5 C6 C15A -175.8(7) . . . . ?
C4 C5 C6 C15B 168.8(13) . . . . ?
C5 C4 C45 C46 -118.2(5) . . . . ?
C5 C4 C45 C47 122.8(4) . . . . ?
C5 C4 C45 C48 2.4(6) . . . . ?
C5 C6 C15A C16A -94(2) . . . . ?
C5 C6 C15A C20A 87(2) . . . . ?
C5 C6 C15B C16B -87(5) . . . . ?
C5 C6 C15B C20B 94(5) . . . . ?
C6 C1 C2 C3 0.5(6) . . . . ?
C6 C1 C2 C7 178.9(4) . . . . ?
C6 C15A C16A C17A 180(2) . . . . ?
C6 C15A C16A C21A 2(3) . . . . ?
C6 C15A C20A C19A -179(2) . . . . ?
C6 C15A C20A C22A -1(3) . . . . ?
C6 C15B C16B C17B -177(5) . . . . ?
C6 C15B C16B C21B 4(8) . . . . ?
C6 C15B C20B C19B 172(5) . . . . ?
C6 C15B C20B C22B -3(7) . . . . ?
C7 C2 C3 C4 -178.0(4) . . . . ?
C7 C8 C9 C10 1.7(7) . . . . ?
C8 C7 C12 C11 -0.5(6) . . . . ?
C8 C7 C12 C14 175.8(4) . . . . ?
C8 C9 C10 C11 -2.6(9) . . . . ?
C9 C10 C11 C12 1.8(9) . . . . ?
C10 C11 C12 C7 -0.3(7) . . . . ?
C10 C11 C12 C14 -176.6(5) . . . . ?
C12 C7 C8 C9 -0.2(6) . . . . ?
C12 C7 C8 C13 -179.0(4) . . . . ?
C13 C8 C9 C10 -179.5(5) . . . . ?
C23 C24 C25 C26 -2.5(6) . . . . ?
C23 C24 C29 C30 -84.0(5) . . . . ?
C23 C24 C29 C34 92.7(5) . . . . ?
C23 C28 C37 C38 -83.7(5) . . . . ?
C23 C28 C37 C42 96.4(5) . . . . ?
C24 C23 C28 C27 -1.5(6) . . . . ?
C24 C23 C28 C37 -179.8(4) . . . . ?
C24 C25 C26 C27 2.2(6) . . . . ?
C24 C25 C26 C49 -179.1(4) . . . . ?
C24 C29 C30 C31 177.4(4) . . . . ?
C24 C29 C30 C35 -4.9(6) . . . . ?
C24 C29 C34 C33 -178.1(4) . . . . ?
C24 C29 C34 C36 2.4(6) . . . . ?
C25 C24 C29 C30 94.7(5) . . . . ?
C25 C24 C29 C34 -88.6(5) . . . . ?
C25 C26 C27 C28 -1.7(6) . . . . ?
C25 C26 C49 C50A 122.8(6) . . . . ?
C25 C26 C49 C51A 0.6(7) . . . . ?
C25 C26 C49 C52A -118.4(5) . . . . ?
C25 C26 C49 C50B 74.5(19) . . . . ?
C25 C26 C49 C51B -40(2) . . . . ?
C25 C26 C49 C52B -168(2) . . . . ?
C26 C27 C28 C23 1.4(6) . . . . ?
C26 C27 C28 C37 179.7(4) . . . . ?
C27 C26 C49 C50A -58.5(6) . . . . ?
C27 C26 C49 C51A 179.2(6) . . . . ?
C27 C26 C49 C52A 60.3(6) . . . . ?
C27 C26 C49 C50B -106.9(19) . . . . ?
C27 C26 C49 C51B 139(2) . . . . ?
C27 C26 C49 C52B 11(3) . . . . ?
C27 C28 C37 C38 98.0(5) . . . . ?
C27 C28 C37 C42 -81.9(5) . . . . ?
C28 C23 C24 C25 2.0(6) . . . . ?
C28 C23 C24 C29 -179.3(4) . . . . ?
C28 C37 C38 C39 176.8(4) . . . . ?
C28 C37 C38 C43 -3.9(6) . . . . ?
C28 C37 C42 C41 -178.7(4) . . . . ?
C28 C37 C42 C44 1.6(6) . . . . ?
C29 C24 C25 C26 178.9(4) . . . . ?
C29 C30 C31 C32 0.2(7) . . . . ?
C30 C29 C34 C33 -1.4(6) . . . . ?
C30 C29 C34 C36 179.0(4) . . . . ?
C30 C31 C32 C33 -0.4(8) . . . . ?
C31 C32 C33 C34 -0.4(8) . . . . ?
C32 C33 C34 C29 1.3(7) . . . . ?
C32 C33 C34 C36 -179.2(5) . . . . ?
C34 C29 C30 C31 0.7(6) . . . . ?
C34 C29 C30 C35 178.4(4) . . . . ?
C35 C30 C31 C32 -177.5(5) . . . . ?
C37 C38 C39 C40 2.5(8) . . . . ?
C38 C37 C42 C41 1.3(6) . . . . ?
C38 C37 C42 C44 -178.3(4) . . . . ?
C38 C39 C40 C41 0.4(10) . . . . ?
C39 C40 C41 C42 -2.5(9) . . . . ?
C40 C41 C42 C37 1.6(7) . . . . ?
C40 C41 C42 C44 -178.7(5) . . . . ?
C42 C37 C38 C39 -3.3(6) . . . . ?
C42 C37 C38 C43 176.1(4) . . . . ?
C43 C38 C39 C40 -176.9(5) . . . . ?
C45 C4 C5 C6 -176.6(4) . . . . ?
C49 C26 C27 C28 179.6(4) . . . . ?
C15A C16A C17A C18A 1(2) . . . . ?
C16A C15A C20A C19A 2(3) . . . . ?
C16A C15A C20A C22A 179(2) . . . . ?
C16A C17A C18A C19A -1(2) . . . . ?
C17A C18A C19A C20A 2.3(18) . . . . ?
C18A C19A C20A C15A -3(2) . . . . ?
C18A C19A C20A C22A 180.0(15) . . . . ?
C20A C15A C16A C17A -1(3) . . . . ?
C20A C15A C16A C21A -178(2) . . . . ?
C21A C16A C17A C18A 177.9(15) . . . . ?
C15B C16B C17B C18B 3(6) . . . . ?
C16B C15B C20B C19B -7(7) . . . . ?
C16B C15B C20B C22B 178(5) . . . . ?
C16B C17B C18B C19B -4(5) . . . . ?
C17B C18B C19B C20B -2(5) . . . . ?
C18B C19B C20B C15B 7(6) . . . . ?
C18B C19B C20B C22B -178(4) . . . . ?
C20B C15B C16B C17B 2(7) . . . . ?
C20B C15B C16B C21B -177(5) . . . . ?
C21B C16B C17B C18B -178(4) . . . . ?

loop_
_exptl_oxdiff_crystal_face_indexfrac_h
_exptl_oxdiff_crystal_face_indexfrac_k
_exptl_oxdiff_crystal_face_indexfrac_l
_exptl_oxdiff_crystal_face_x
_exptl_oxdiff_crystal_face_y
_exptl_oxdiff_crystal_face_z
-4.6657 6.5216 8.5006 0.6831 0.3038 0.6641
0.4273 -4.3703 11.8673 -0.3967 -0.1771 0.9007
3.6698 -8.6378 5.0724 -0.8480 -0.3778 0.3717
4.9620 -7.9298 -5.7086 -0.8145 -0.3624 -0.4530
-3.2785 8.2615 -6.3572 0.8058 0.3590 -0.4709
-4.9858 8.5140 3.9051 0.8668 0.3858 0.3159
-7.4465 -5.1212 1.4751 -0.3020 0.9293 0.2125
-5.2456 -4.1513 -7.9464 -0.2637 0.8116 -0.5214
-1.1708 -0.0250 13.1278 0.0257 -0.0791 0.9965
7.4491 5.0987 -1.8777 0.2998 -0.9226 -0.2426
